data_6000549
loop_
_publ_author_name
'Mora, A. J.'
'Fitch, A. N.'

_publ_section_title
;
 The low-temperature structures of bicyclo[3.3.1]nonan-9-one and
 3-azabicyclo[3.2.2]nonane
;
_journal_coden_ASTM ZEKRDZ
_journal_issue 8
_journal_name_full 'Zeitschrift f\"ur Kristallographie'
_journal_page_first 480
_journal_page_last 485
_journal_paper_doi 10.1524/zkri.1999.214.8.480
_journal_volume 214
_journal_year 1999
_chemical_formula_sum 'C9 H14 O'
_space_group_name_H-M_alt 'P 1 21/n 1'
_cell_angle_alpha 90.000
_cell_angle_beta 90.992
_cell_angle_gamma 90.000
_cell_length_a 10.4097
_cell_length_b 11.4187
_cell_length_c 6.4964
_cell_volume 772.08
_cod_database_code 6000549

loop_
_atom_site_label
_atom_site_fract_x
_atom_site_fract_y
_atom_site_fract_z
? ? ? ?
